data_7030680
loop_
_publ_author_name
'Li, Ling-Ling'
'Li, Hong-Xi'
'Ren, Zhi-Gang'
'Liu, Dong'
'Chen, Yang'
'Zhang, Yong'
'Lang, Jian-Ping'

_publ_section_title
;
 Assembly of [CunIn]-based coordination polymers from cracking the 3D
 framework of bulk CuI via flexible N-heterocyclic ligands.
;
_journal_issue 40
_journal_name_full 'Dalton transactions (Cambridge, England : 2003)'
_journal_page_first 8567
_journal_page_last 8573
_journal_paper_doi 10.1039/b908697h
_journal_year 2009
_chemical_formula_moiety 'C36 H36 Cu3 I3 N6'
_chemical_formula_sum 'C36 H36 Cu3 I3 N6'
_chemical_formula_weight 1124.06
_chemical_name_systematic
;
?
;
_space_group_IT_number 14
_symmetry_cell_setting monoclinic
_symmetry_space_group_name_Hall '-P 2yn'
_symmetry_space_group_name_H-M 'P 1 21/n 1'
_atom_sites_solution_hydrogens geom
_atom_sites_solution_primary direct
_atom_sites_solution_secondary difmap
_audit_creation_method SHELXL-97
_cell_angle_alpha 90.00
_cell_angle_beta 93.21(3)
_cell_angle_gamma 90.00
_cell_formula_units_Z 4
_cell_length_a 9.6669(19)
_cell_length_b 28.873(6)
_cell_length_c 13.072(3)
_cell_measurement_reflns_used 9779
_cell_measurement_temperature 173(2)
_cell_measurement_theta_max 25.3491
_cell_measurement_theta_min 3.0402
_cell_volume 3642.8(13)
_computing_cell_refinement 'CrystalClear (Rigaku Corp., 2000)'
_computing_data_collection 'CrystalClear (Rigaku Corp., 2000)'
_computing_data_reduction 'CrystalClear (Rigaku Corp., 2000)'
_computing_structure_refinement 'SHELXL-97 (Sheldrick, 1997)'
_computing_structure_solution 'SHELXS-97 (Sheldrick, 1990)'
_diffrn_ambient_temperature 173(2)
_diffrn_measured_fraction_theta_full 0.998
_diffrn_measured_fraction_theta_max 0.998
_diffrn_measurement_device_type 'Rigaku MercuryCCD area detector'
_diffrn_measurement_method \w
_diffrn_radiation_monochromator graphite
_diffrn_radiation_source 'fine-focus sealed tube'
_diffrn_radiation_type MoK\a
_diffrn_radiation_wavelength 0.71073
_diffrn_reflns_av_R_equivalents 0.1108
_diffrn_reflns_av_sigmaI/netI 0.0863
_diffrn_reflns_limit_h_max 11
_diffrn_reflns_limit_h_min -11
_diffrn_reflns_limit_k_max 34
_diffrn_reflns_limit_k_min -29
_diffrn_reflns_limit_l_max 15
_diffrn_reflns_limit_l_min -15
_diffrn_reflns_number 35560
_diffrn_reflns_theta_full 25.35
_diffrn_reflns_theta_max 25.35
_diffrn_reflns_theta_min 3.04
_diffrn_standards_decay_% 0
_diffrn_standards_interval_count 0
_diffrn_standards_interval_time 0
_diffrn_standards_number 0
_exptl_absorpt_coefficient_mu 4.314
_exptl_absorpt_correction_T_max 0.806
_exptl_absorpt_correction_T_min 0.602
_exptl_absorpt_correction_type multi-scan
_exptl_absorpt_process_details 'Jacobson, R. (1998) Private communication to Rigaku Company, Tokyo, Japan.'
_exptl_crystal_colour yellow
_exptl_crystal_density_diffrn 2.050
_exptl_crystal_density_method 'not measured'
_exptl_crystal_description block
_exptl_crystal_F_000 2160
_exptl_crystal_size_max 0.30
_exptl_crystal_size_mid 0.10
_exptl_crystal_size_min 0.05
_refine_diff_density_max 1.071
_refine_diff_density_min -1.025
_refine_diff_density_rms 0.200
_refine_ls_extinction_method none
_refine_ls_goodness_of_fit_ref 1.059
_refine_ls_hydrogen_treatment constr
_refine_ls_matrix_type full
_refine_ls_number_parameters 433
_refine_ls_number_reflns 6674
_refine_ls_number_restraints 0
_refine_ls_restrained_S_all 1.059
_refine_ls_R_factor_all 0.1050
_refine_ls_R_factor_gt 0.0771
_refine_ls_shift/su_max 0.000
_refine_ls_shift/su_mean 0.000
_refine_ls_structure_factor_coef Fsqd
_refine_ls_weighting_details 'calc w=1/[\s^2^(Fo^2^)+(0.0249P)^2^+71.2602P] where P=(Fo^2^+2Fc^2^)/3'
_refine_ls_weighting_scheme calc
_refine_ls_wR_factor_gt 0.1304
_refine_ls_wR_factor_ref 0.1413
_reflns_number_gt 5178
_reflns_number_total 6674
_reflns_threshold_expression >2sigma(I)
_cod_data_source_file b908697h.txt
_cod_data_source_block '[Cu3I(m-I)(m3-I)(bpe)3]n'
_cod_depositor_comments
;
The following automatic conversions were performed:

'_exptl_absorpt_correction_type' value 'Multi-scan' changed to
'multi-scan' according to
/usr/data/users/saulius/automatic-downloads/retrospective/RSC/lib/dictionaries/cif_core.dic
dictionary named 'cif_core.dic' version 2.4.2 from 2011-04-26.

Automatic conversion script
Id: cif_fix_values 2281 2013-09-26 08:29:07Z andrius 
;
_cod_original_sg_symbol_H-M 'P 21/n'
_cod_database_code 7030680

loop_
_symmetry_equiv_pos_as_xyz
'x, y, z'
'-x+1/2, y+1/2, -z+1/2'
'-x, -y, -z'
'x-1/2, -y-1/2, z-1/2'

loop_
_atom_site_label
_atom_site_type_symbol
_atom_site_fract_x
_atom_site_fract_y
_atom_site_fract_z
_atom_site_U_iso_or_equiv
_atom_site_adp_type
_atom_site_occupancy
_atom_site_symmetry_multiplicity
_atom_site_calc_flag
_atom_site_refinement_flags
Cu3 Cu 1.22305(14) 0.71237(5) 0.43528(11) 0.0266(3) Uani 1 1 d .
Cu2 Cu 0.15354(15) 0.46533(5) 0.77926(12) 0.0268(3) Uani 1 1 d .
Cu1 Cu 0.01011(15) 0.47581(5) 1.12236(12) 0.0289(4) Uani 1 1 d .
I1 I 0.20149(8) 0.47755(3) 0.98040(6) 0.0267(2) Uani 1 1 d .
I3 I 1.43714(8) 0.70338(3) 0.56845(6) 0.0277(2) Uani 1 1 d .
I2 I -0.09103(8) 0.48458(3) 0.69939(6) 0.0298(2) Uani 1 1 d .
N1 N -0.0241(9) 0.4072(3) 1.1522(7) 0.021(2) Uani 1 1 d .
N2 N -0.3101(9) 0.1027(3) 1.2437(7) 0.022(2) Uani 1 1 d .
N5 N 1.1658(9) 0.7804(3) 0.4335(7) 0.025(2) Uani 1 1 d .
N6 N 0.7687(10) 0.8176(3) 0.8015(7) 0.025(2) Uani 1 1 d .
N3 N 0.3086(10) 0.5028(3) 0.7130(8) 0.027(2) Uani 1 1 d .
N4 N 1.0519(9) 0.6786(3) 0.4911(7) 0.022(2) Uani 1 1 d .
C1 C -0.1112(11) 0.3955(4) 1.2242(8) 0.022(3) Uani 1 1 d .
H1 H -0.1538 0.4196 1.2606 0.026 Uiso 1 1 calc R
C2 C -0.1422(11) 0.3505(4) 1.2481(9) 0.027(3) Uani 1 1 d .
H2 H -0.2055 0.3442 1.2993 0.033 Uiso 1 1 calc R
C3 C -0.0819(11) 0.3149(4) 1.1983(8) 0.020(2) Uani 1 1 d .
C4 C 0.0115(12) 0.3253(4) 1.1233(10) 0.030(3) Uani 1 1 d .
H4 H 0.0570 0.3015 1.0879 0.036 Uiso 1 1 calc R
C5 C 0.0354(12) 0.3725(4) 1.1023(10) 0.035(3) Uani 1 1 d .
H5 H 0.0965 0.3801 1.0504 0.042 Uiso 1 1 calc R
C6 C -0.1136(12) 0.2644(4) 1.2238(10) 0.031(3) Uani 1 1 d .
H6A H -0.0285 0.2457 1.2179 0.037 Uiso 1 1 calc R
H6B H -0.1402 0.2625 1.2958 0.037 Uiso 1 1 calc R
C7 C -0.2270(12) 0.2440(4) 1.1557(10) 0.029(3) Uani 1 1 d .
H7A H -0.1991 0.2444 1.0839 0.035 Uiso 1 1 calc R
H7B H -0.3115 0.2631 1.1594 0.035 Uiso 1 1 calc R
C8 C -0.2592(11) 0.1943(3) 1.1863(8) 0.016(2) Uani 1 1 d .
C9 C -0.3730(12) 0.1826(4) 1.2397(8) 0.022(3) Uani 1 1 d .
H9 H -0.4367 0.2059 1.2579 0.027 Uiso 1 1 calc R
C10 C -0.3941(11) 0.1374(4) 1.2664(9) 0.024(3) Uani 1 1 d .
H10 H -0.4733 0.1304 1.3034 0.029 Uiso 1 1 calc R
C11 C -0.1999(12) 0.1141(4) 1.1923(9) 0.027(3) Uani 1 1 d .
H11 H -0.1372 0.0902 1.1763 0.033 Uiso 1 1 calc R
C12 C -0.1702(12) 0.1593(4) 1.1602(9) 0.027(3) Uani 1 1 d .
H12 H -0.0918 0.1656 1.1218 0.032 Uiso 1 1 calc R
C29 C 1.1822(12) 0.8041(4) 0.5219(9) 0.027(3) Uani 1 1 d .
H29 H 1.2434 0.7915 0.5741 0.033 Uiso 1 1 calc R
C28 C 1.1176(12) 0.8448(4) 0.5422(9) 0.027(3) Uani 1 1 d .
H28 H 1.1349 0.8594 0.6068 0.033 Uiso 1 1 calc R
C27 C 1.0265(12) 0.8651(4) 0.4690(9) 0.027(3) Uani 1 1 d .
C26 C 1.0125(12) 0.8423(4) 0.3749(9) 0.027(3) Uani 1 1 d .
H26 H 0.9561 0.8554 0.3205 0.033 Uiso 1 1 calc R
C25 C 1.0797(11) 0.8013(4) 0.3608(9) 0.025(3) Uani 1 1 d .
H25 H 1.0655 0.7863 0.2963 0.030 Uiso 1 1 calc R
C30 C 0.9416(12) 0.9064(4) 0.4897(10) 0.030(3) Uani 1 1 d .
H30A H 0.9358 0.9266 0.4285 0.036 Uiso 1 1 calc R
H30B H 0.9862 0.9242 0.5473 0.036 Uiso 1 1 calc R
C31 C 0.7965(12) 0.8922(4) 0.5164(9) 0.029(3) Uani 1 1 d .
H31A H 0.7389 0.9204 0.5197 0.034 Uiso 1 1 calc R
H31B H 0.7558 0.8727 0.4602 0.034 Uiso 1 1 calc R
C32 C 0.7881(11) 0.8662(4) 0.6155(9) 0.024(3) Uani 1 1 d .
C36 C 0.8249(13) 0.8868(4) 0.7095(9) 0.031(3) Uani 1 1 d .
H36 H 0.8582 0.9178 0.7125 0.037 Uiso 1 1 calc R
C35 C 0.8121(12) 0.8616(4) 0.7982(9) 0.031(3) Uani 1 1 d .
H35 H 0.8360 0.8765 0.8616 0.037 Uiso 1 1 calc R
C34 C 0.7387(12) 0.7975(4) 0.7099(9) 0.026(3) Uani 1 1 d .
H34 H 0.7087 0.7661 0.7085 0.031 Uiso 1 1 calc R
C33 C 0.7497(13) 0.8204(5) 0.6183(9) 0.033(3) Uani 1 1 d .
H33 H 0.7304 0.8042 0.5559 0.039 Uiso 1 1 calc R
C17 C 0.4313(11) 0.5106(4) 0.7620(9) 0.027(3) Uani 1 1 d .
H17 H 0.4458 0.4984 0.8292 0.033 Uiso 1 1 calc R
C16 C 0.5370(11) 0.5348(4) 0.7231(9) 0.026(3) Uani 1 1 d .
H16 H 0.6210 0.5395 0.7629 0.031 Uiso 1 1 calc R
C15 C 0.5203(11) 0.5525(4) 0.6232(9) 0.025(3) Uani 1 1 d .
C14 C 0.3939(11) 0.5436(4) 0.5718(9) 0.026(3) Uani 1 1 d .
H14 H 0.3770 0.5547 0.5038 0.031 Uiso 1 1 calc R
C13 C 0.2927(12) 0.5191(4) 0.6174(10) 0.026(3) Uani 1 1 d .
H13 H 0.2076 0.5136 0.5795 0.032 Uiso 1 1 calc R
C18 C 0.6344(10) 0.5782(4) 0.5713(8) 0.022(2) Uani 1 1 d .
H18A H 0.5912 0.5989 0.5183 0.026 Uiso 1 1 calc R
H18B H 0.6913 0.5553 0.5360 0.026 Uiso 1 1 calc R
C19 C 0.7296(11) 0.6069(4) 0.6434(8) 0.025(3) Uani 1 1 d .
H19A H 0.6734 0.6301 0.6784 0.030 Uiso 1 1 calc R
H19B H 0.7732 0.5863 0.6965 0.030 Uiso 1 1 calc R
C20 C 0.8398(11) 0.6313(4) 0.5900(8) 0.022(3) Uani 1 1 d .
C24 C 0.8488(12) 0.6793(4) 0.5901(9) 0.024(3) Uani 1 1 d .
H24 H 0.7822 0.6973 0.6232 0.029 Uiso 1 1 calc R
C23 C 0.9565(11) 0.7010(4) 0.5413(8) 0.023(3) Uani 1 1 d .
H23 H 0.9617 0.7338 0.5442 0.028 Uiso 1 1 calc R
C21 C 0.9392(11) 0.6081(4) 0.5356(9) 0.023(3) Uani 1 1 d .
H21 H 0.9369 0.5752 0.5319 0.028 Uiso 1 1 calc R
C22 C 1.0402(12) 0.6318(4) 0.4871(9) 0.028(3) Uani 1 1 d .
H22 H 1.1043 0.6148 0.4494 0.034 Uiso 1 1 calc R

loop_
_atom_site_aniso_label
_atom_site_aniso_U_11
_atom_site_aniso_U_22
_atom_site_aniso_U_33
_atom_site_aniso_U_23
_atom_site_aniso_U_13
_atom_site_aniso_U_12
Cu3 0.0257(8) 0.0290(8) 0.0255(8) -0.0023(6) 0.0050(6) -0.0029(6)
Cu2 0.0253(8) 0.0204(8) 0.0356(9) -0.0012(6) 0.0086(7) -0.0002(6)
Cu1 0.0333(8) 0.0181(8) 0.0360(9) -0.0012(6) 0.0089(7) -0.0007(6)
I1 0.0272(4) 0.0252(4) 0.0284(4) 0.0026(3) 0.0080(3) 0.0017(3)
I3 0.0238(4) 0.0337(5) 0.0255(4) -0.0003(3) 0.0012(3) 0.0043(3)
I2 0.0254(4) 0.0267(4) 0.0373(5) -0.0037(3) 0.0010(3) 0.0015(3)
N1 0.022(5) 0.015(5) 0.026(5) -0.007(4) 0.002(4) 0.008(4)
N2 0.019(5) 0.027(5) 0.019(5) 0.001(4) 0.002(4) -0.001(4)
N5 0.020(5) 0.025(5) 0.029(6) 0.008(4) -0.003(4) -0.001(4)
N6 0.025(5) 0.027(6) 0.024(6) 0.002(4) 0.005(4) 0.006(4)
N3 0.023(5) 0.020(5) 0.038(6) -0.003(4) 0.005(5) 0.003(4)
N4 0.014(5) 0.029(6) 0.023(5) 0.006(4) -0.002(4) -0.003(4)
C1 0.020(6) 0.035(7) 0.010(6) -0.002(5) -0.003(5) -0.006(5)
C2 0.017(6) 0.028(7) 0.038(7) 0.001(5) 0.004(5) -0.019(5)
C3 0.021(6) 0.014(6) 0.024(6) -0.004(5) -0.007(5) -0.007(4)
C4 0.032(7) 0.012(6) 0.046(8) 0.000(5) 0.005(6) -0.003(5)
C5 0.020(6) 0.042(8) 0.043(8) -0.007(6) 0.010(6) -0.003(5)
C6 0.019(6) 0.033(7) 0.040(8) 0.005(6) -0.007(5) -0.008(5)
C7 0.030(7) 0.016(6) 0.040(8) 0.007(5) -0.011(6) -0.004(5)
C8 0.025(6) 0.010(5) 0.012(5) 0.004(4) -0.011(5) -0.003(4)
C9 0.032(7) 0.013(6) 0.023(6) -0.002(5) 0.002(5) 0.001(5)
C10 0.013(6) 0.030(7) 0.031(7) -0.004(5) 0.002(5) 0.002(5)
C11 0.025(6) 0.028(7) 0.029(7) -0.009(5) -0.001(5) 0.005(5)
C12 0.029(7) 0.026(7) 0.027(7) -0.001(5) 0.012(5) -0.008(5)
C29 0.025(6) 0.034(7) 0.022(6) -0.001(5) -0.002(5) -0.001(5)
C28 0.033(7) 0.026(7) 0.023(6) -0.006(5) -0.004(5) 0.000(5)
C27 0.024(6) 0.024(6) 0.033(7) 0.010(5) 0.015(5) -0.007(5)
C26 0.023(6) 0.036(7) 0.022(6) 0.000(5) -0.001(5) 0.002(5)
C25 0.023(6) 0.026(7) 0.026(7) 0.001(5) -0.006(5) -0.005(5)
C30 0.040(7) 0.018(6) 0.033(7) 0.005(5) 0.005(6) -0.005(5)
C31 0.036(7) 0.023(6) 0.027(7) 0.004(5) 0.000(6) 0.008(5)
C32 0.025(6) 0.024(7) 0.023(6) 0.006(5) 0.003(5) 0.018(5)
C36 0.038(7) 0.023(7) 0.030(7) -0.002(5) 0.006(6) 0.005(5)
C35 0.031(7) 0.041(8) 0.021(7) -0.010(6) 0.009(5) 0.003(6)
C34 0.038(7) 0.016(6) 0.025(7) -0.005(5) 0.016(5) -0.001(5)
C33 0.033(7) 0.049(9) 0.017(6) 0.003(6) 0.014(5) 0.006(6)
C17 0.018(6) 0.033(7) 0.031(7) 0.000(5) -0.005(5) 0.012(5)
C16 0.017(6) 0.030(7) 0.030(7) 0.002(5) -0.001(5) 0.002(5)
C15 0.013(6) 0.030(7) 0.031(7) 0.003(5) 0.008(5) 0.001(5)
C14 0.020(6) 0.038(7) 0.020(6) 0.003(5) 0.004(5) 0.000(5)
C13 0.023(6) 0.019(6) 0.039(7) -0.001(5) 0.013(5) -0.002(5)
C18 0.012(5) 0.035(7) 0.020(6) 0.005(5) 0.004(5) -0.006(5)
C19 0.017(6) 0.038(7) 0.020(6) 0.011(5) 0.003(5) 0.000(5)
C20 0.025(6) 0.024(6) 0.018(6) -0.002(5) -0.002(5) -0.002(5)
C24 0.027(6) 0.020(6) 0.027(7) -0.004(5) 0.008(5) -0.001(5)
C23 0.019(6) 0.028(6) 0.022(6) 0.004(5) 0.005(5) 0.000(5)
C21 0.026(6) 0.017(6) 0.026(6) 0.008(5) 0.008(5) 0.000(5)
C22 0.020(6) 0.029(7) 0.036(7) -0.010(5) 0.007(5) 0.004(5)

loop_
_atom_type_symbol
_atom_type_description
_atom_type_scat_dispersion_real
_atom_type_scat_dispersion_imag
_atom_type_scat_source
C C 0.0033 0.0016 'International Tables Vol C Tables 4.2.6.8 and 6.1.1.4'
H H 0.0000 0.0000 'International Tables Vol C Tables 4.2.6.8 and 6.1.1.4'
N N 0.0061 0.0033 'International Tables Vol C Tables 4.2.6.8 and 6.1.1.4'
Cu Cu 0.3201 1.2651 'International Tables Vol C Tables 4.2.6.8 and 6.1.1.4'
I I -0.4742 1.8119 'International Tables Vol C Tables 4.2.6.8 and 6.1.1.4'

loop_
_geom_angle_atom_site_label_1
_geom_angle_atom_site_label_2
_geom_angle_atom_site_label_3
_geom_angle
_geom_angle_site_symmetry_1
_geom_angle_site_symmetry_3
N6 Cu3 N5 118.3(4) 4_675 .
N6 Cu3 N4 108.5(4) 4_675 .
N5 Cu3 N4 103.5(4) . .
N6 Cu3 I3 109.1(3) 4_675 .
N5 Cu3 I3 107.7(3) . .
N4 Cu3 I3 109.3(2) . .
N2 Cu2 N3 105.5(4) 4_665 .
N2 Cu2 I2 106.1(2) 4_665 .
N3 Cu2 I2 112.6(3) . .
N2 Cu2 I1 109.1(3) 4_665 .
N3 Cu2 I1 104.6(3) . .
I2 Cu2 I1 118.23(6) . .
N2 Cu2 Cu1 145.4(3) 4_665 3_567
N3 Cu2 Cu1 109.1(3) . 3_567
I2 Cu2 Cu1 60.69(5) . 3_567
I1 Cu2 Cu1 61.36(5) . 3_567
N1 Cu1 I2 106.9(3) . 3_567
N1 Cu1 I1 105.9(3) . .
I2 Cu1 I1 114.45(6) 3_567 .
N1 Cu1 Cu2 114.4(3) . 3_567
I2 Cu1 Cu2 57.69(5) 3_567 3_567
I1 Cu1 Cu2 139.53(7) . 3_567
N1 Cu1 I1 116.4(3) . 3_567
I2 Cu1 I1 113.05(6) 3_567 3_567
I1 Cu1 I1 100.13(5) . 3_567
Cu2 Cu1 I1 58.79(5) 3_567 3_567
Cu2 I1 Cu1 126.05(6) . .
Cu2 I1 Cu1 59.84(5) . 3_567
Cu1 I1 Cu1 79.87(6) . 3_567
Cu2 I2 Cu1 61.62(5) . 3_567
C5 N1 C1 117.1(10) . .
C5 N1 Cu1 123.4(8) . .
C1 N1 Cu1 119.4(7) . .
C11 N2 C10 116.0(10) . .
C11 N2 Cu2 120.2(8) . 4_566
C10 N2 Cu2 123.7(8) . 4_566
C29 N5 C25 114.3(10) . .
C29 N5 Cu3 117.4(8) . .
C25 N5 Cu3 125.9(8) . .
C35 N6 C34 115.7(10) . .
C35 N6 Cu3 121.2(8) . 4_576
C34 N6 Cu3 122.5(8) . 4_576
C13 N3 C17 116.1(10) . .
C13 N3 Cu2 121.8(8) . .
C17 N3 Cu2 122.1(8) . .
C23 N4 C22 116.4(10) . .
C23 N4 Cu3 122.1(8) . .
C22 N4 Cu3 121.2(8) . .
N1 C1 C2 123.5(11) . .
N1 C1 H1 118.3 . .
C2 C1 H1 118.3 . .
C3 C2 C1 120.0(11) . .
C3 C2 H2 120.0 . .
C1 C2 H2 120.0 . .
C2 C3 C4 118.8(10) . .
C2 C3 C6 121.2(11) . .
C4 C3 C6 120.0(10) . .
C3 C4 C5 117.4(11) . .
C3 C4 H4 121.3 . .
C5 C4 H4 121.3 . .
N1 C5 C4 123.2(12) . .
N1 C5 H5 118.4 . .
C4 C5 H5 118.4 . .
C7 C6 C3 113.3(9) . .
C7 C6 H6A 108.9 . .
C3 C6 H6A 108.9 . .
C7 C6 H6B 108.9 . .
C3 C6 H6B 108.9 . .
H6A C6 H6B 107.7 . .
C6 C7 C8 111.6(9) . .
C6 C7 H7A 109.3 . .
C8 C7 H7A 109.3 . .
C6 C7 H7B 109.3 . .
C8 C7 H7B 109.3 . .
H7A C7 H7B 108.0 . .
C9 C8 C12 118.2(10) . .
C9 C8 C7 122.9(10) . .
C12 C8 C7 118.9(10) . .
C10 C9 C8 119.8(10) . .
C10 C9 H9 120.1 . .
C8 C9 H9 120.1 . .
N2 C10 C9 123.9(11) . .
N2 C10 H10 118.0 . .
C9 C10 H10 118.0 . .
N2 C11 C12 124.3(11) . .
N2 C11 H11 117.8 . .
C12 C11 H11 117.8 . .
C8 C12 C11 117.6(10) . .
C8 C12 H12 121.2 . .
C11 C12 H12 121.2 . .
N5 C29 C28 124.9(11) . .
N5 C29 H29 117.5 . .
C28 C29 H29 117.5 . .
C29 C28 C27 120.5(11) . .
C29 C28 H28 119.8 . .
C27 C28 H28 119.8 . .
C26 C27 C28 115.7(11) . .
C26 C27 C30 120.9(11) . .
C28 C27 C30 123.3(11) . .
C25 C26 C27 120.3(11) . .
C25 C26 H26 119.9 . .
C27 C26 H26 119.9 . .
N5 C25 C26 124.2(11) . .
N5 C25 H25 117.9 . .
C26 C25 H25 117.9 . .
C27 C30 C31 110.7(9) . .
C27 C30 H30A 109.5 . .
C31 C30 H30A 109.5 . .
C27 C30 H30B 109.5 . .
C31 C30 H30B 109.5 . .
H30A C30 H30B 108.1 . .
C32 C31 C30 115.3(10) . .
C32 C31 H31A 108.4 . .
C30 C31 H31A 108.4 . .
C32 C31 H31B 108.4 . .
C30 C31 H31B 108.4 . .
H31A C31 H31B 107.5 . .
C33 C32 C36 116.3(11) . .
C33 C32 C31 122.1(11) . .
C36 C32 C31 121.5(11) . .
C35 C36 C32 119.0(11) . .
C35 C36 H36 120.5 . .
C32 C36 H36 120.5 . .
N6 C35 C36 124.8(11) . .
N6 C35 H35 117.6 . .
C36 C35 H35 117.6 . .
N6 C34 C33 122.8(11) . .
N6 C34 H34 118.6 . .
C33 C34 H34 118.6 . .
C32 C33 C34 121.3(12) . .
C32 C33 H33 119.3 . .
C34 C33 H33 119.3 . .
N3 C17 C16 125.1(11) . .
N3 C17 H17 117.5 . .
C16 C17 H17 117.5 . .
C17 C16 C15 119.0(11) . .
C17 C16 H16 120.5 . .
C15 C16 H16 120.5 . .
C14 C15 C16 115.9(10) . .
C14 C15 C18 121.1(10) . .
C16 C15 C18 123.0(10) . .
C13 C14 C15 121.1(11) . .
C13 C14 H14 119.5 . .
C15 C14 H14 119.5 . .
N3 C13 C14 122.8(11) . .
N3 C13 H13 118.6 . .
C14 C13 H13 118.6 . .
C15 C18 C19 114.7(9) . .
C15 C18 H18A 108.6 . .
C19 C18 H18A 108.6 . .
C15 C18 H18B 108.6 . .
C19 C18 H18B 108.6 . .
H18A C18 H18B 107.6 . .
C20 C19 C18 113.0(9) . .
C20 C19 H19A 109.0 . .
C18 C19 H19A 109.0 . .
C20 C19 H19B 109.0 . .
C18 C19 H19B 109.0 . .
H19A C19 H19B 107.8 . .
C24 C20 C21 115.7(10) . .
C24 C20 C19 121.2(10) . .
C21 C20 C19 123.0(10) . .
C20 C24 C23 119.6(11) . .
C20 C24 H24 120.2 . .
C23 C24 H24 120.2 . .
N4 C23 C24 124.2(11) . .
N4 C23 H23 117.9 . .
C24 C23 H23 117.9 . .
C22 C21 C20 121.4(10) . .
C22 C21 H21 119.3 . .
C20 C21 H21 119.3 . .
N4 C22 C21 122.6(10) . .
N4 C22 H22 118.7 . .
C21 C22 H22 118.7 . .

loop_
_geom_bond_atom_site_label_1
_geom_bond_atom_site_label_2
_geom_bond_distance
_geom_bond_site_symmetry_2
Cu3 N6 2.022(9) 4_675
Cu3 N5 2.040(9) .
Cu3 N4 2.086(9) .
Cu3 I3 2.6414(18) .
Cu2 N2 2.052(9) 4_665
Cu2 N3 2.077(10) .
Cu2 I2 2.5908(18) .
Cu2 I1 2.6676(18) .
Cu2 Cu1 2.697(2) 3_567
Cu1 N1 2.049(9) .
Cu1 I2 2.6728(18) 3_567
Cu1 I1 2.6932(18) .
Cu1 Cu2 2.697(2) 3_567
Cu1 I1 2.7374(18) 3_567
I1 Cu1 2.7374(18) 3_567
I2 Cu1 2.6728(18) 3_567
N1 C5 1.342(14) .
N1 C1 1.341(14) .
N2 C11 1.333(14) .
N2 C10 1.335(14) .
N2 Cu2 2.052(9) 4_566
N5 C29 1.344(14) .
N5 C25 1.368(14) .
N6 C35 1.338(15) .
N6 C34 1.348(14) .
N6 Cu3 2.022(9) 4_576
N3 C13 1.337(15) .
N3 C17 1.335(14) .
N4 C23 1.330(14) .
N4 C22 1.356(15) .
C1 C2 1.373(15) .
C1 H1 0.9500 .
C2 C3 1.364(16) .
C2 H2 0.9500 .
C3 C4 1.403(16) .
C3 C6 1.532(15) .
C4 C5 1.412(17) .
C4 H4 0.9500 .
C5 H5 0.9500 .
C6 C7 1.494(15) .
C6 H6A 0.9900 .
C6 H6B 0.9900 .
C7 C8 1.527(14) .
C7 H7A 0.9900 .
C7 H7B 0.9900 .
C8 C9 1.377(15) .
C8 C12 1.381(15) .
C9 C10 1.369(15) .
C9 H9 0.9500 .
C10 H10 0.9500 .
C11 C12 1.405(16) .
C11 H11 0.9500 .
C12 H12 0.9500 .
C29 C28 1.365(16) .
C29 H29 0.9500 .
C28 C27 1.393(16) .
C28 H28 0.9500 .
C27 C26 1.394(16) .
C27 C30 1.480(16) .
C26 C25 1.369(16) .
C26 H26 0.9500 .
C25 H25 0.9500 .
C30 C31 1.520(16) .
C30 H30A 0.9900 .
C30 H30B 0.9900 .
C31 C32 1.503(15) .
C31 H31A 0.9900 .
C31 H31B 0.9900 .
C32 C33 1.375(17) .
C32 C36 1.394(16) .
C36 C35 1.381(16) .
C36 H36 0.9500 .
C35 H35 0.9500 .
C34 C33 1.377(16) .
C34 H34 0.9500 .
C33 H33 0.9500 .
C17 C16 1.359(16) .
C17 H17 0.9500 .
C16 C15 1.404(16) .
C16 H16 0.9500 .
C15 C14 1.385(15) .
C15 C18 1.520(14) .
C14 C13 1.370(15) .
C14 H14 0.9500 .
C13 H13 0.9500 .
C18 C19 1.526(15) .
C18 H18A 0.9900 .
C18 H18B 0.9900 .
C19 C20 1.483(15) .
C19 H19A 0.9900 .
C19 H19B 0.9900 .
C20 C24 1.390(15) .
C20 C21 1.398(15) .
C24 C23 1.399(15) .
C24 H24 0.9500 .
C23 H23 0.9500 .
C21 C22 1.377(15) .
C21 H21 0.9500 .
C22 H22 0.9500 .

_cod_duplicate_entry 7002489
